data_9004173
loop_
_publ_author_name
'Hawthorne, F. C.'

_publ_section_title
;
 The crystal structure of mandarinoite, Fe2Se3O9.6H2O
;
_journal_name_full 'The Canadian Mineralogist'
_journal_page_first 475
_journal_page_last 480
_journal_volume 22
_journal_year 1984
_chemical_formula_sum 'Fe2 H11 O15 Se3'
_chemical_name_mineral Mandarinoite
_space_group_IT_number 14
_symmetry_space_group_name_Hall '-P 2ybc'
_symmetry_space_group_name_H-M 'P 1 21/c 1'
_cell_angle_alpha 90
_cell_angle_beta 98.26
_cell_angle_gamma 90
_cell_length_a 16.810
_cell_length_b 7.880
_cell_length_c 10.019
_cell_formula_units_Z 4
_cell_volume 1313.377
_database_code_amcsd 0005198
_exptl_crystal_density_diffrn 3.033
_cod_original_formula_sum 'Se3 Fe2 O15 H11'
_cod_database_code 9004173

loop_
_space_group_symop_operation_xyz
x,y,z
x,1/2-y,1/2+z
-x,1/2+y,1/2-z
-x,-y,-z

loop_
_atom_site_aniso_label
_atom_site_aniso_U_11
_atom_site_aniso_U_22
_atom_site_aniso_U_33
_atom_site_aniso_U_12
_atom_site_aniso_U_13
_atom_site_aniso_U_23
Se1 0.01682 0.01101 0.00896 -0.00066 0.00251 0.00079
Se2 0.01682 0.01164 0.00946 -0.00066 0.00084 0.00158
Se3 0.01542 0.01321 0.00847 0.00066 0.00251 0.00040
Fe1 0.01542 0.01038 0.00946 0.00066 0.00334 0.00119
Fe2 0.01682 0.01227 0.00598 0.00000 0.00167 0.00000
O1 0.01402 0.01730 0.01295 -0.00199 0.00334 -0.01108
O2 0.01682 0.01825 0.01195 0.00000 -0.00334 0.00396
O3 0.02383 0.02988 0.00797 -0.00266 0.01170 0.00040
O4 0.01122 0.02485 0.01046 -0.00332 -0.00334 0.00277
O5 0.02944 0.01699 0.00647 -0.00465 0.00084 0.00158
O6 0.02664 0.01950 0.01494 -0.00199 0.01588 -0.01108
O7 0.02804 0.01730 0.00199 0.00266 -0.00167 -0.00119
O8 0.01402 0.01541 0.00847 0.01195 0.00334 0.00079
O9 0.02804 0.01950 0.00548 0.00465 0.00167 0.00910
O10 0.03084 0.02454 0.01195 0.00133 0.00836 0.00515
O11 0.02383 0.01447 0.00996 0.00066 -0.00418 0.00792
O12 0.02383 0.01510 0.02241 -0.00398 0.00752 -0.00594
O13 0.02383 0.03460 0.02689 -0.00398 0.00251 -0.00079
O14 0.10655 0.01982 0.03835 -0.00398 0.02590 0.00633
O15 0.03645 0.02894 0.03038 -0.01063 0.00752 -0.00277

loop_
_atom_site_label
_atom_site_fract_x
_atom_site_fract_y
_atom_site_fract_z
_atom_site_U_iso_or_equiv
Se1 0.98140 0.04020 0.31570 ?
Se2 0.22320 0.72780 0.72960 ?
Se3 0.52770 0.48190 0.81330 ?
Fe1 0.39920 0.74470 0.91050 ?
Fe2 0.90560 0.24080 0.04620 ?
O1 0.98040 0.21320 0.41650 ?
O2 0.07780 -0.02880 0.36780 ?
O3 0.99930 0.13720 0.17150 ?
O4 0.31440 -0.17650 0.76620 ?
O5 0.19160 -0.16860 0.57930 ?
O6 0.16880 -0.16020 0.82910 ?
O7 0.52060 0.38550 0.66060 ?
O8 0.43010 0.54830 0.80120 ?
O9 0.47770 0.68410 0.07740 ?
O10 0.31620 -0.42750 0.96680 ?
O11 0.35600 -0.07590 0.03220 ?
O12 0.88570 0.00730 -0.04820 ?
O13 0.64010 0.76010 0.07390 ?
O14 0.25250 0.31290 0.20050 ?
O15 0.17790 0.24160 0.42830 ?
H1 0.27000 0.56000 0.93000 0.01267
H2 0.35000 0.49000 0.97000 0.01267
H3 0.39000 0.92000 0.12000 0.01267
H4 0.37000 -0.01000 0.99000 0.01267
H5 0.06000 -0.05000 0.06000 0.01267
H6 0.11000 0.13000 0.05000 0.01267
H7 0.41000 0.28000 0.41000 0.01267
H8 0.23000 0.20000 0.57000 0.01267
H9 0.28000 0.39000 0.19000 0.01267
H10 0.15000 0.10000 0.37000 0.01267
H11 0.18000 0.31000 0.35000 0.01267

loop_
_cod_related_entry_id
_cod_related_entry_database
_cod_related_entry_code
1 AMCSD 0005198
